data_2205252
loop_
_publ_author_name
'Pei-Zhi Zhang'
'Jun Wu'

_publ_section_title
;
 A copper(II) complex of the fungicide tebuconazole
;
_journal_issue 3
_journal_name_full 'Acta Crystallographica Section E'
_journal_page_first m560
_journal_page_last m562
_journal_paper_doi 10.1107/S1600536805004939
_journal_volume 61
_journal_year 2005
_chemical_formula_iupac '[Cu Cl2 (C16 H22 Cl1 N3 O1)4], 4C2 H6 O'
_chemical_formula_moiety 'C64 H88 Cl6 Cu N12 O4, 4C2 H6 O'
_chemical_formula_sum 'C72 H112 Cl6 Cu N12 O8'
_chemical_formula_weight 1549.98
_chemical_name_systematic
;
dichloro[(RS)-1-(4-chlorophenyl)-4,4-dimethyl-3-(1H-1,2,4-triazol-1-ylmethyl-
\kN^4^)pentan-3-ol]copper(II) ethanol tetrasolvate
;
_space_group_IT_number 2
_symmetry_cell_setting triclinic
_symmetry_space_group_name_Hall '-P 1'
_symmetry_space_group_name_H-M 'P -1'
_atom_sites_solution_hydrogens geom
_atom_sites_solution_primary direct
_atom_sites_solution_secondary difmap
_cell_angle_alpha 71.175(3)
_cell_angle_beta 79.856(3)
_cell_angle_gamma 78.0590(10)
_cell_formula_units_Z 1
_cell_length_a 9.71620(10)
_cell_length_b 14.3502(2)
_cell_length_c 15.88870(10)
_cell_measurement_reflns_used 7526
_cell_measurement_temperature 273.0(10)
_cell_measurement_theta_max 27.4
_cell_measurement_theta_min 2.2
_cell_volume 2037.12(5)
_computing_cell_refinement PROCESS-AUTO
_computing_data_collection 'PROCESS-AUTO (Rigaku, 1998)'
_computing_data_reduction 'CrystalStructure (Rigaku/MSC, 2004)'
_computing_molecular_graphics 'ORTEP-3 for Windows (Farrugia, 1997)'
_computing_publication_material 'WinGX (Farrugia, 1999)'
_computing_structure_refinement 'SHELXL97 (Sheldrick, 1997)'
_computing_structure_solution 'SIR97 (Altomare et al., 1999)'
_diffrn_ambient_temperature 273.0(10)
_diffrn_detector_area_resol_mean 10.00
_diffrn_measured_fraction_theta_full 0.940
_diffrn_measured_fraction_theta_max 0.940
_diffrn_measurement_device_type 'Rigaku R-AXIS RAPID'
_diffrn_measurement_method \w
_diffrn_radiation_monochromator graphite
_diffrn_radiation_source 'rotation anode'
_diffrn_radiation_type MoK\a
_diffrn_radiation_wavelength 0.71069
_diffrn_reflns_av_R_equivalents 0.0428
_diffrn_reflns_av_sigmaI/netI 0.0469
_diffrn_reflns_limit_h_max 11
_diffrn_reflns_limit_h_min -11
_diffrn_reflns_limit_k_max 17
_diffrn_reflns_limit_k_min -17
_diffrn_reflns_limit_l_max 19
_diffrn_reflns_limit_l_min -19
_diffrn_reflns_number 15280
_diffrn_reflns_theta_full 25.30
_diffrn_reflns_theta_max 25.35
_diffrn_reflns_theta_min 2.32
_diffrn_standards_decay_% 0
_diffrn_standards_interval_count 0
_diffrn_standards_interval_time 0
_diffrn_standards_number 0
_exptl_absorpt_coefficient_mu 0.522
_exptl_absorpt_correction_T_max 0.901
_exptl_absorpt_correction_T_min 0.864
_exptl_absorpt_correction_type multi-scan
_exptl_absorpt_process_details '(ABSCOR; Higashi, 1995)'
_exptl_crystal_colour blue
_exptl_crystal_density_diffrn 1.263
_exptl_crystal_density_method 'not measured'
_exptl_crystal_description chunk
_exptl_crystal_F_000 823.00
_exptl_crystal_size_max 0.26
_exptl_crystal_size_mid 0.23
_exptl_crystal_size_min 0.20
_refine_diff_density_max 0.372
_refine_diff_density_min -0.327
_refine_ls_extinction_method none
_refine_ls_goodness_of_fit_ref 1.014
_refine_ls_hydrogen_treatment constr
_refine_ls_matrix_type full
_refine_ls_number_parameters 465
_refine_ls_number_reflns 7023
_refine_ls_number_restraints 3
_refine_ls_restrained_S_all 1.014
_refine_ls_R_factor_all 0.0778
_refine_ls_R_factor_gt 0.0505
_refine_ls_shift/su_max 0.001
_refine_ls_shift/su_mean 0.000
_refine_ls_structure_factor_coef Fsqd
_refine_ls_weighting_details 'calc w = 1/[\s^2^(Fo^2^)+(0.0531P)^2^+0.9071P] where P = (Fo^2^+2Fc^2^)/3'
_refine_ls_weighting_scheme calc
_refine_ls_wR_factor_gt 0.1081
_refine_ls_wR_factor_ref 0.1177
_reflns_number_gt 5140
_reflns_number_total 7023
_reflns_threshold_expression I>2\s(I)
_cod_data_source_file dn6189.cif
_cod_data_source_block I
_cod_database_code 2205252
_cod_database_fobs_code 2205252

loop_
_symmetry_equiv_pos_as_xyz
'x, y, z'
'-x, -y, -z'

loop_
_atom_site_label
_atom_site_fract_x
_atom_site_fract_y
_atom_site_fract_z
_atom_site_U_iso_or_equiv
_atom_site_adp_type
_atom_site_calc_flag
_atom_site_refinement_flags
_atom_site_occupancy
_atom_site_disorder_assembly
_atom_site_disorder_group
_atom_site_type_symbol
Cu1 0.5000 0.5000 0.5000 0.03829(15) Uani d S 1 . . Cu
Cl1 0.19339(14) 0.94469(8) -0.00449(6) 0.0929(4) Uani d . 1 . . Cl
Cl2 0.10710(12) 0.94129(7) 0.73364(9) 0.0916(4) Uani d . 1 . . Cl
Cl3 0.26646(7) 0.39299(5) 0.55509(5) 0.04698(19) Uani d . 1 . . Cl
O1 -0.0851(2) 0.67221(12) 0.56382(13) 0.0404(5) Uani d . 1 . . O
H101 -0.1330 0.6665 0.5287 0.061 Uiso calc R 1 . . H
O2 0.2831(2) 0.30044(14) 0.85305(15) 0.0512(5) Uani d . 1 . . O
H201 0.2316 0.3466 0.8219 0.077 Uiso calc R 1 . . H
O7 0.1195(2) 0.43371(16) 0.73114(14) 0.0518(5) Uani d . 1 . . O
H7 0.1461 0.4195 0.6842 0.078 Uiso calc R 1 . . H
N1 0.3756(2) 0.62379(16) 0.52122(15) 0.0359(5) Uani d . 1 . . N
N2 0.2876(2) 0.78461(17) 0.50544(18) 0.0474(6) Uani d . 1 . . N
N3 0.1943(2) 0.72498(16) 0.55826(15) 0.0373(5) Uani d . 1 . . N
N4 0.5456(2) 0.45369(16) 0.62674(15) 0.0373(5) Uani d . 1 . . N
N5 0.6200(3) 0.4575(2) 0.75103(18) 0.0569(7) Uani d . 1 . . N
N6 0.5458(2) 0.38147(17) 0.76913(16) 0.0420(6) Uani d . 1 . . N
C1 0.2474(3) 0.62990(19) 0.56750(18) 0.0375(6) Uani d . 1 . . C
H1 0.2024 0.5760 0.6010 0.045 Uiso calc R 1 . . H
C2 0.3937(3) 0.7200(2) 0.4848(2) 0.0465(7) Uani d . 1 . . C
H2 0.4751 0.7389 0.4480 0.056 Uiso calc R 1 . . H
C3 0.0556(3) 0.7677(2) 0.5939(2) 0.0424(7) Uani d . 1 . . C
H3A 0.0600 0.8344 0.5947 0.051 Uiso calc R 1 . . H
H3B 0.0341 0.7279 0.6554 0.051 Uiso calc R 1 . . H
C4 -0.0657(3) 0.77371(18) 0.54102(18) 0.0358(6) Uani d . 1 . . C
C5 -0.0274(3) 0.81795(19) 0.43981(18) 0.0378(6) Uani d . 1 . . C
H5A -0.1145 0.8495 0.4135 0.045 Uiso calc R 1 . . H
H5B 0.0285 0.8699 0.4305 0.045 Uiso calc R 1 . . H
C6 0.0544(3) 0.7458(2) 0.38837(18) 0.0419(7) Uani d . 1 . . C
H6A 0.1424 0.7139 0.4135 0.050 Uiso calc R 1 . . H
H6B -0.0011 0.6942 0.3956 0.050 Uiso calc R 1 . . H
C7 0.0868(3) 0.79771(19) 0.29050(18) 0.0376(6) Uani d . 1 . . C
C8 0.0041(3) 0.7971(2) 0.2289(2) 0.0484(7) Uani d . 1 . . C
H8 -0.0749 0.7653 0.2488 0.058 Uiso calc R 1 . . H
C9 0.0347(4) 0.8421(2) 0.1388(2) 0.0578(9) Uani d . 1 . . C
H9 -0.0219 0.8399 0.0982 0.069 Uiso calc R 1 . . H
C10 0.1497(4) 0.8902(2) 0.1100(2) 0.0537(8) Uani d . 1 . . C
C11 0.2322(3) 0.8945(2) 0.1689(2) 0.0527(8) Uani d . 1 . . C
H11 0.3091 0.9285 0.1487 0.063 Uiso calc R 1 . . H
C12 0.2011(3) 0.8480(2) 0.2587(2) 0.0479(7) Uani d . 1 . . C
H12 0.2582 0.8505 0.2989 0.057 Uiso calc R 1 . . H
C13 -0.2027(3) 0.8365(2) 0.5776(2) 0.0437(7) Uani d . 1 . . C
C14 -0.3323(3) 0.8267(3) 0.5403(2) 0.0609(9) Uani d . 1 . . C
H14A -0.3449 0.7580 0.5597 0.091 Uiso calc R 1 . . H
H14B -0.3183 0.8498 0.4761 0.091 Uiso calc R 1 . . H
H14C -0.4150 0.8660 0.5619 0.091 Uiso calc R 1 . . H
C15 -0.2286(4) 0.7979(3) 0.6795(2) 0.0642(9) Uani d . 1 . . C
H15A -0.3197 0.8293 0.7000 0.096 Uiso calc R 1 . . H
H15B -0.1564 0.8131 0.7049 0.096 Uiso calc R 1 . . H
H15C -0.2259 0.7270 0.6978 0.096 Uiso calc R 1 . . H
C16 -0.1896(3) 0.9477(2) 0.5497(2) 0.0607(9) Uani d . 1 . . C
H16A -0.2732 0.9837 0.5741 0.091 Uiso calc R 1 . . H
H16B -0.1791 0.9736 0.4856 0.091 Uiso calc R 1 . . H
H16C -0.1082 0.9551 0.5721 0.091 Uiso calc R 1 . . H
C31 0.5016(3) 0.3809(2) 0.69513(19) 0.0426(7) Uani d . 1 . . C
H31 0.4477 0.3359 0.6918 0.051 Uiso calc R 1 . . H
C32 0.6177(3) 0.4976(2) 0.6643(2) 0.0544(8) Uani d . 1 . . C
H32 0.6623 0.5519 0.6314 0.065 Uiso calc R 1 . . H
C33 0.5165(3) 0.3205(2) 0.86108(19) 0.0468(7) Uani d . 1 . . C
H33A 0.5751 0.3337 0.8980 0.056 Uiso calc R 1 . . H
H33B 0.5428 0.2507 0.8636 0.056 Uiso calc R 1 . . H
C34 0.3607(3) 0.3391(2) 0.90011(19) 0.0422(7) Uani d . 1 . . C
C35 0.3035(3) 0.4508(2) 0.8798(2) 0.0453(7) Uani d . 1 . . C
H35A 0.3053 0.4778 0.8153 0.054 Uiso calc R 1 . . H
H35B 0.2047 0.4570 0.9048 0.054 Uiso calc R 1 . . H
C36 0.3705(3) 0.5194(2) 0.9101(2) 0.0553(8) Uani d . 1 . . C
H36A 0.3520 0.5045 0.9747 0.066 Uiso calc R 1 . . H
H36B 0.4723 0.5086 0.8939 0.066 Uiso calc R 1 . . H
C37 0.3103(3) 0.6270(2) 0.8665(2) 0.0507(8) Uani d . 1 . . C
C38 0.3558(4) 0.6766(2) 0.7798(2) 0.0596(9) Uani d . 1 . . C
H38 0.4290 0.6440 0.7482 0.072 Uiso calc R 1 . . H
C39 0.2964(4) 0.7737(3) 0.7376(3) 0.0636(9) Uani d . 1 . . C
H39 0.3292 0.8061 0.6789 0.076 Uiso calc R 1 . . H
C40 0.1886(4) 0.8205(2) 0.7846(3) 0.0585(9) Uani d . 1 . . C
C41 0.1422(4) 0.7745(3) 0.8703(3) 0.0684(10) Uani d . 1 . . C
H41 0.0694 0.8078 0.9016 0.082 Uiso calc R 1 . . H
C42 0.2032(4) 0.6777(3) 0.9117(3) 0.0673(10) Uani d . 1 . . C
H42 0.1712 0.6466 0.9710 0.081 Uiso calc R 1 . . H
C43 0.3412(3) 0.2754(2) 1.0006(2) 0.0517(8) Uani d . 1 . . C
C44 0.4399(4) 0.2914(3) 1.0572(2) 0.0767(11) Uani d . 1 . . C
H44A 0.4338 0.3616 1.0479 0.115 Uiso calc R 1 . . H
H44B 0.5355 0.2638 1.0400 0.115 Uiso calc R 1 . . H
H44C 0.4129 0.2590 1.1192 0.115 Uiso calc R 1 . . H
C45 0.3675(5) 0.1645(3) 1.0086(3) 0.0898(13) Uani d . 1 . . C
H45A 0.4652 0.1445 0.9889 0.135 Uiso calc R 1 . . H
H45B 0.3085 0.1524 0.9719 0.135 Uiso calc R 1 . . H
H45C 0.3454 0.1268 1.0699 0.135 Uiso calc R 1 . . H
C46 0.1885(4) 0.3018(4) 1.0407(3) 0.0947(14) Uani d . 1 . . C
H46A 0.1714 0.2552 1.0989 0.142 Uiso calc R 1 . . H
H46B 0.1245 0.2989 1.0024 0.142 Uiso calc R 1 . . H
H46C 0.1739 0.3680 1.0461 0.142 Uiso calc R 1 . . H
C71 -0.0312(3) 0.4623(2) 0.7399(2) 0.0562(8) Uani d . 1 . . C
H71A -0.0763 0.4059 0.7458 0.067 Uiso calc R 1 . . H
H71B -0.0591 0.5153 0.6870 0.067 Uiso calc R 1 . . H
C72 -0.0760(4) 0.4968(4) 0.8192(3) 0.1138(19) Uani d . 1 . . C
H72A -0.0626 0.4413 0.8721 0.171 Uiso calc R 1 . . H
H72B -0.1743 0.5260 0.8203 0.171 Uiso calc R 1 . . H
H72C -0.0205 0.5457 0.8173 0.171 Uiso calc R 1 . . H
O6A 0.5683(14) 0.8488(9) 0.2206(12) 0.081(3) Uani d PD 0.50 A 1 O
H6A1 0.6285 0.8074 0.2036 0.121 Uiso calc PR 0.50 A 1 H
C61A 0.6346(9) 0.9068(7) 0.2536(8) 0.081(3) Uani d PD 0.50 A 1 C
H61A 0.7205 0.9237 0.2149 0.097 Uiso calc PR 0.50 A 1 H
H61B 0.6591 0.8700 0.3133 0.097 Uiso calc PR 0.50 A 1 H
C62A 0.5305(16) 0.9998(7) 0.2553(9) 0.087(3) Uani d PD 0.50 A 1 C
H62A 0.5335 1.0467 0.1965 0.131 Uiso calc PR 0.50 A 1 H
H62B 0.5548 1.0287 0.2964 0.131 Uiso calc PR 0.50 A 1 H
H62C 0.4369 0.9833 0.2743 0.131 Uiso calc PR 0.50 A 1 H
O6B 0.5826(16) 0.8352(8) 0.2439(12) 0.087(3) Uani d PD 0.50 B 2 O
H6B1 0.5857 0.8118 0.2980 0.131 Uiso calc PR 0.50 B 2 H
C61B 0.6110(12) 0.9344(6) 0.2152(8) 0.087(3) Uani d PD 0.50 B 2 C
H61C 0.5768 0.9719 0.1581 0.105 Uiso calc PR 0.50 B 2 H
H61D 0.7113 0.9361 0.2110 0.105 Uiso calc PR 0.50 B 2 H
C62B 0.5262(16) 0.9731(7) 0.2915(8) 0.087(3) Uani d PD 0.50 B 2 C
H62D 0.4271 0.9741 0.2915 0.131 Uiso calc PR 0.50 B 2 H
H62E 0.5428 1.0393 0.2830 0.131 Uiso calc PR 0.50 B 2 H
H62F 0.5557 0.9300 0.3476 0.131 Uiso calc PR 0.50 B 2 H

loop_
_atom_site_aniso_label
_atom_site_aniso_U_11
_atom_site_aniso_U_22
_atom_site_aniso_U_33
_atom_site_aniso_U_12
_atom_site_aniso_U_13
_atom_site_aniso_U_23
Cu1 0.0371(3) 0.0388(3) 0.0369(3) 0.0054(2) -0.0059(2) -0.0147(2)
Cl1 0.1276(9) 0.0935(7) 0.0425(5) -0.0238(7) 0.0021(5) -0.0022(5)
Cl2 0.1034(8) 0.0479(5) 0.1269(10) 0.0036(5) -0.0480(7) -0.0223(6)
Cl3 0.0381(4) 0.0539(4) 0.0549(5) -0.0115(3) -0.0020(3) -0.0236(4)
O1 0.0468(12) 0.0301(9) 0.0437(12) -0.0057(9) -0.0080(9) -0.0093(8)
O2 0.0561(13) 0.0473(11) 0.0579(14) -0.0051(10) -0.0231(10) -0.0196(11)
O7 0.0432(11) 0.0631(13) 0.0510(14) -0.0063(10) -0.0078(9) -0.0200(11)
N1 0.0287(11) 0.0366(12) 0.0424(14) -0.0022(10) -0.0044(10) -0.0136(10)
N2 0.0374(13) 0.0345(12) 0.0738(19) -0.0065(12) -0.0073(12) -0.0198(12)
N3 0.0344(12) 0.0358(12) 0.0462(14) -0.0019(11) -0.0075(10) -0.0190(11)
N4 0.0347(12) 0.0417(12) 0.0361(13) -0.0033(11) -0.0043(10) -0.0141(11)
N5 0.0529(16) 0.0756(18) 0.0475(17) -0.0320(15) -0.0074(12) -0.0114(14)
N6 0.0367(13) 0.0454(13) 0.0421(15) -0.0055(11) -0.0073(10) -0.0098(11)
C1 0.0383(15) 0.0338(14) 0.0418(16) -0.0043(13) -0.0068(12) -0.0132(12)
C2 0.0367(16) 0.0416(16) 0.061(2) -0.0114(14) -0.0001(14) -0.0145(14)
C3 0.0385(15) 0.0437(15) 0.0500(18) 0.0022(13) -0.0040(13) -0.0267(14)
C4 0.0337(14) 0.0330(13) 0.0413(16) -0.0017(12) -0.0025(11) -0.0153(12)
C5 0.0352(14) 0.0313(13) 0.0445(17) -0.0025(12) -0.0042(12) -0.0102(12)
C6 0.0461(16) 0.0370(14) 0.0419(17) -0.0061(13) -0.0016(13) -0.0130(13)
C7 0.0392(15) 0.0316(13) 0.0402(16) -0.0006(12) -0.0031(12) -0.0121(12)
C8 0.0479(17) 0.0440(16) 0.055(2) -0.0139(14) -0.0074(15) -0.0124(15)
C9 0.071(2) 0.0578(19) 0.047(2) -0.0106(18) -0.0223(17) -0.0111(16)
C10 0.065(2) 0.0469(17) 0.0413(19) -0.0033(17) -0.0026(15) -0.0078(14)
C11 0.0470(17) 0.0532(18) 0.055(2) -0.0143(15) 0.0019(15) -0.0117(16)
C12 0.0446(17) 0.0518(17) 0.0483(19) -0.0102(15) -0.0064(14) -0.0142(15)
C13 0.0359(15) 0.0376(15) 0.0531(19) 0.0013(13) 0.0008(13) -0.0150(13)
C14 0.0356(16) 0.064(2) 0.079(3) 0.0054(16) -0.0039(16) -0.0259(18)
C15 0.056(2) 0.071(2) 0.056(2) 0.0051(18) 0.0098(16) -0.0242(18)
C16 0.054(2) 0.0398(16) 0.083(3) 0.0042(15) 0.0050(17) -0.0254(17)
C31 0.0433(16) 0.0461(16) 0.0408(18) -0.0089(14) -0.0055(13) -0.0150(14)
C32 0.0559(19) 0.062(2) 0.048(2) -0.0257(17) -0.0043(15) -0.0113(16)
C33 0.0445(16) 0.0490(17) 0.0406(17) -0.0025(14) -0.0117(13) -0.0043(14)
C34 0.0436(16) 0.0446(16) 0.0425(17) -0.0077(14) -0.0090(13) -0.0161(13)
C35 0.0437(16) 0.0481(16) 0.0497(19) -0.0064(14) -0.0111(13) -0.0197(14)
C36 0.060(2) 0.0537(18) 0.062(2) -0.0076(16) -0.0218(16) -0.0225(16)
C37 0.0508(18) 0.0470(17) 0.067(2) -0.0094(15) -0.0205(16) -0.0264(16)
C38 0.062(2) 0.058(2) 0.067(2) -0.0030(17) -0.0088(17) -0.0330(18)
C39 0.079(2) 0.0538(19) 0.063(2) -0.0110(19) -0.0151(19) -0.0216(17)
C40 0.059(2) 0.0435(17) 0.081(3) -0.0095(17) -0.0240(19) -0.0207(18)
C41 0.054(2) 0.053(2) 0.100(3) -0.0029(18) -0.002(2) -0.031(2)
C42 0.066(2) 0.064(2) 0.071(3) -0.0173(19) 0.0022(19) -0.0201(19)
C43 0.0574(19) 0.0583(19) 0.0408(18) -0.0204(16) -0.0056(14) -0.0100(15)
C44 0.099(3) 0.085(3) 0.051(2) -0.030(2) -0.031(2) -0.0058(19)
C45 0.143(4) 0.060(2) 0.060(3) -0.034(2) -0.021(3) 0.0067(19)
C46 0.073(3) 0.138(4) 0.059(3) -0.028(3) 0.008(2) -0.013(3)
C71 0.0475(18) 0.0563(19) 0.061(2) -0.0012(16) -0.0136(15) -0.0127(16)
C72 0.058(2) 0.197(6) 0.104(4) 0.014(3) -0.010(2) -0.089(4)
O6A 0.073(4) 0.078(5) 0.112(8) -0.012(3) -0.019(4) -0.052(5)
C61A 0.073(4) 0.078(5) 0.112(8) -0.012(3) -0.019(4) -0.052(5)
C62A 0.086(3) 0.062(3) 0.117(8) -0.012(3) 0.004(4) -0.038(4)
O6B 0.086(3) 0.062(3) 0.117(8) -0.012(3) 0.004(4) -0.038(4)
C61B 0.086(3) 0.062(3) 0.117(8) -0.012(3) 0.004(4) -0.038(4)
C62B 0.086(3) 0.062(3) 0.117(8) -0.012(3) 0.004(4) -0.038(4)

loop_
_atom_type_symbol
_atom_type_description
_atom_type_scat_dispersion_real
_atom_type_scat_dispersion_imag
_atom_type_scat_source
C C 0.0033 0.0016 'International Tables Vol C Tables 4.2.6.8 and 6.1.1.4'
H H 0.0000 0.0000 'International Tables Vol C Tables 4.2.6.8 and 6.1.1.4'
Cl Cl 0.1484 0.1585 'International Tables Vol C Tables 4.2.6.8 and 6.1.1.4'
Cu Cu 0.3201 1.2651 'International Tables Vol C Tables 4.2.6.8 and 6.1.1.4'
N N 0.0061 0.0033 'International Tables Vol C Tables 4.2.6.8 and 6.1.1.4'
O O 0.0106 0.0060 'International Tables Vol C Tables 4.2.6.8 and 6.1.1.4'

loop_
_geom_angle_atom_site_label_1
_geom_angle_atom_site_label_2
_geom_angle_atom_site_label_3
_geom_angle_site_symmetry_1
_geom_angle_site_symmetry_3
_geom_angle
N4 Cu1 N1 . . 90.40(9)
N4 Cu1 N1 2_666 . 89.60(9)
N4 Cu1 N1 2_666 2_666 90.40(9)
C4 O1 H101 . . 109.5
C34 O2 H201 . . 109.5
C71 O7 H7 . . 109.5
C1 N1 C2 . . 103.3(2)
C1 N1 Cu1 . . 127.27(18)
C2 N1 Cu1 . . 129.02(19)
C2 N2 N3 . . 102.3(2)
C1 N3 N2 . . 110.5(2)
C1 N3 C3 . . 128.7(2)
N2 N3 C3 . . 120.8(2)
C31 N4 C32 . . 103.3(2)
C31 N4 Cu1 . . 129.3(2)
C32 N4 Cu1 . . 127.1(2)
C32 N5 N6 . . 102.2(2)
C31 N6 N5 . . 110.2(2)
C31 N6 C33 . . 129.9(3)
N5 N6 C33 . . 119.8(2)
N3 C1 N1 . . 109.1(2)
N3 C1 H1 . . 125.4
N1 C1 H1 . . 125.4
N2 C2 N1 . . 114.7(3)
N2 C2 H2 . . 122.6
N1 C2 H2 . . 122.6
N3 C3 C4 . . 114.3(2)
N3 C3 H3A . . 108.7
C4 C3 H3A . . 108.7
N3 C3 H3B . . 108.7
C4 C3 H3B . . 108.7
H3A C3 H3B . . 107.6
O1 C4 C5 . . 111.6(2)
O1 C4 C3 . . 103.2(2)
C5 C4 C3 . . 111.9(2)
O1 C4 C13 . . 109.6(2)
C5 C4 C13 . . 111.7(2)
C3 C4 C13 . . 108.3(2)
C6 C5 C4 . . 117.0(2)
C6 C5 H5A . . 108.0
C4 C5 H5A . . 108.0
C6 C5 H5B . . 108.0
C4 C5 H5B . . 108.0
H5A C5 H5B . . 107.3
C7 C6 C5 . . 112.1(2)
C7 C6 H6A . . 109.2
C5 C6 H6A . . 109.2
C7 C6 H6B . . 109.2
C5 C6 H6B . . 109.2
H6A C6 H6B . . 107.9
C8 C7 C12 . . 117.3(3)
C8 C7 C6 . . 121.4(3)
C12 C7 C6 . . 121.3(3)
C9 C8 C7 . . 122.0(3)
C9 C8 H8 . . 119.0
C7 C8 H8 . . 119.0
C10 C9 C8 . . 118.8(3)
C10 C9 H9 . . 120.6
C8 C9 H9 . . 120.6
C11 C10 C9 . . 121.0(3)
C11 C10 Cl1 . . 119.5(3)
C9 C10 Cl1 . . 119.5(3)
C10 C11 C12 . . 119.4(3)
C10 C11 H11 . . 120.3
C12 C11 H11 . . 120.3
C11 C12 C7 . . 121.4(3)
C11 C12 H12 . . 119.3
C7 C12 H12 . . 119.3
C15 C13 C14 . . 107.8(3)
C15 C13 C16 . . 108.9(3)
C14 C13 C16 . . 108.4(3)
C15 C13 C4 . . 110.5(2)
C14 C13 C4 . . 109.9(2)
C16 C13 C4 . . 111.3(2)
C13 C14 H14A . . 109.5
C13 C14 H14B . . 109.5
H14A C14 H14B . . 109.5
C13 C14 H14C . . 109.5
H14A C14 H14C . . 109.5
H14B C14 H14C . . 109.5
C13 C15 H15A . . 109.5
C13 C15 H15B . . 109.5
H15A C15 H15B . . 109.5
C13 C15 H15C . . 109.5
H15A C15 H15C . . 109.5
H15B C15 H15C . . 109.5
C13 C16 H16A . . 109.5
C13 C16 H16B . . 109.5
H16A C16 H16B . . 109.5
C13 C16 H16C . . 109.5
H16A C16 H16C . . 109.5
H16B C16 H16C . . 109.5
N4 C31 N6 . . 109.8(3)
N4 C31 H31 . . 125.1
N6 C31 H31 . . 125.1
N5 C32 N4 . . 114.6(3)
N5 C32 H32 . . 122.7
N4 C32 H32 . . 122.7
N6 C33 C34 . . 113.6(2)
N6 C33 H33A . . 108.9
C34 C33 H33A . . 108.9
N6 C33 H33B . . 108.9
C34 C33 H33B . . 108.9
H33A C33 H33B . . 107.7
O2 C34 C35 . . 106.6(2)
O2 C34 C33 . . 105.8(2)
C35 C34 C33 . . 111.3(2)
O2 C34 C43 . . 106.3(2)
C35 C34 C43 . . 116.2(2)
C33 C34 C43 . . 109.9(2)
C36 C35 C34 . . 121.9(2)
C36 C35 H35A . . 106.9
C34 C35 H35A . . 106.9
C36 C35 H35B . . 106.9
C34 C35 H35B . . 106.9
H35A C35 H35B . . 106.7
C37 C36 C35 . . 110.0(2)
C37 C36 H36A . . 109.7
C35 C36 H36A . . 109.7
C37 C36 H36B . . 109.7
C35 C36 H36B . . 109.7
H36A C36 H36B . . 108.2
C38 C37 C42 . . 117.4(3)
C38 C37 C36 . . 121.8(3)
C42 C37 C36 . . 120.7(3)
C37 C38 C39 . . 122.3(3)
C37 C38 H38 . . 118.8
C39 C38 H38 . . 118.8
C40 C39 C38 . . 118.2(4)
C40 C39 H39 . . 120.9
C38 C39 H39 . . 120.9
C41 C40 C39 . . 121.1(3)
C41 C40 Cl2 . . 118.8(3)
C39 C40 Cl2 . . 120.0(3)
C40 C41 C42 . . 119.9(3)
C40 C41 H41 . . 120.0
C42 C41 H41 . . 120.0
C37 C42 C41 . . 120.9(4)
C37 C42 H42 . . 119.5
C41 C42 H42 . . 119.5
C44 C43 C45 . . 107.6(3)
C44 C43 C46 . . 108.3(3)
C45 C43 C46 . . 107.7(3)
C44 C43 C34 . . 113.5(3)
C45 C43 C34 . . 110.4(3)
C46 C43 C34 . . 109.2(3)
C43 C44 H44A . . 109.5
C43 C44 H44B . . 109.5
H44A C44 H44B . . 109.5
C43 C44 H44C . . 109.5
H44A C44 H44C . . 109.5
H44B C44 H44C . . 109.5
C43 C45 H45A . . 109.5
C43 C45 H45B . . 109.5
H45A C45 H45B . . 109.5
C43 C45 H45C . . 109.5
H45A C45 H45C . . 109.5
H45B C45 H45C . . 109.5
C43 C46 H46A . . 109.5
C43 C46 H46B . . 109.5
H46A C46 H46B . . 109.5
C43 C46 H46C . . 109.5
H46A C46 H46C . . 109.5
H46B C46 H46C . . 109.5
O7 C71 C72 . . 109.0(3)
O7 C71 H71A . . 109.9
C72 C71 H71A . . 109.9
O7 C71 H71B . . 109.9
C72 C71 H71B . . 109.9
H71A C71 H71B . . 108.3
C71 C72 H72A . . 109.5
C71 C72 H72B . . 109.5
H72A C72 H72B . . 109.5
C71 C72 H72C . . 109.5
H72A C72 H72C . . 109.5
H72B C72 H72C . . 109.5
O6A C61A C62A . . 106.9(12)
O6A C61A H61A . . 110.3
C62A C61A H61A . . 110.3
O6A C61A H61B . . 110.3
C62A C61A H61B . . 110.3
H61A C61A H61B . . 108.6
C61B O6B H6B1 . . 109.5
O6B C61B C62B . . 100.6(12)
O6B C61B H61C . . 111.6
C62B C61B H61C . . 111.6
O6B C61B H61D . . 111.6
C62B C61B H61D . . 111.6
H61C C61B H61D . . 109.4
C61B C62B H62D . . 109.5
C61B C62B H62E . . 109.5
H62D C62B H62E . . 109.5
C61B C62B H62F . . 109.5
H62D C62B H62F . . 109.5
H62E C62B H62F . . 109.5

loop_
_geom_bond_atom_site_label_1
_geom_bond_atom_site_label_2
_geom_bond_distance
Cu1 N4 2.006(2)
Cu1 N1 2.021(2)
Cl1 C10 1.746(3)
Cl2 C40 1.743(3)
O1 C4 1.427(3)
O1 H101 0.8200
O2 C34 1.440(3)
O2 H201 0.8200
O7 C71 1.431(3)
O7 H7 0.8200
N1 C1 1.332(3)
N1 C2 1.349(4)
N2 C2 1.308(4)
N2 N3 1.359(3)
N3 C1 1.325(3)
N3 C3 1.459(3)
N4 C31 1.320(4)
N4 C32 1.348(4)
N5 C32 1.314(4)
N5 N6 1.357(3)
N6 C31 1.324(3)
N6 C33 1.454(4)
C1 H1 0.9300
C2 H2 0.9300
C3 C4 1.537(4)
C3 H3A 0.9700
C3 H3B 0.9700
C4 C5 1.535(4)
C4 C13 1.579(4)
C5 C6 1.532(3)
C5 H5A 0.9700
C5 H5B 0.9700
C6 C7 1.500(4)
C6 H6A 0.9700
C6 H6B 0.9700
C7 C8 1.375(4)
C7 C12 1.381(4)
C8 C9 1.373(4)
C8 H8 0.9300
C9 C10 1.367(5)
C9 H9 0.9300
C10 C11 1.358(5)
C11 C12 1.374(4)
C11 H11 0.9300
C12 H12 0.9300
C13 C15 1.526(4)
C13 C14 1.531(4)
C13 C16 1.539(4)
C14 H14A 0.9600
C14 H14B 0.9600
C14 H14C 0.9600
C15 H15A 0.9600
C15 H15B 0.9600
C15 H15C 0.9600
C16 H16A 0.9600
C16 H16B 0.9600
C16 H16C 0.9600
C31 H31 0.9300
C32 H32 0.9300
C33 C34 1.535(4)
C33 H33A 0.9700
C33 H33B 0.9700
C34 C35 1.531(4)
C34 C43 1.563(4)
C35 C36 1.518(4)
C35 H35A 0.9700
C35 H35B 0.9700
C36 C37 1.512(4)
C36 H36A 0.9700
C36 H36B 0.9700
C37 C38 1.371(5)
C37 C42 1.375(5)
C38 C39 1.388(5)
C38 H38 0.9300
C39 C40 1.364(5)
C39 H39 0.9300
C40 C41 1.350(5)
C41 C42 1.386(5)
C41 H41 0.9300
C42 H42 0.9300
C43 C44 1.519(4)
C43 C45 1.527(5)
C43 C46 1.530(5)
C44 H44A 0.9600
C44 H44B 0.9600
C44 H44C 0.9600
C45 H45A 0.9600
C45 H45B 0.9600
C45 H45C 0.9600
C46 H46A 0.9600
C46 H46B 0.9600
C46 H46C 0.9600
C71 C72 1.464(5)
C71 H71A 0.9700
C71 H71B 0.9700
C72 H72A 0.9600
C72 H72B 0.9600
C72 H72C 0.9600
O6A C61A 1.416(13)
O6A H6A1 0.8200
C61A C62A 1.503(12)
C61A H61A 0.9700
C61A H61B 0.9700
C62A H62A 0.9600
C62A H62B 0.9600
C62A H62C 0.9600
O6B C61B 1.418(14)
O6B H6B1 0.8200
C61B C62B 1.532(13)
C61B H61C 0.9700
C61B H61D 0.9700
C62B H62D 0.9600
C62B H62E 0.9600
C62B H62F 0.9600

loop_
_geom_hbond_atom_site_label_D
_geom_hbond_atom_site_label_H
_geom_hbond_atom_site_label_A
_geom_hbond_site_symmetry_A
_geom_hbond_distance_DH
_geom_hbond_distance_HA
_geom_hbond_distance_DA
_geom_hbond_angle_DHA
O2 H201 O7 . 0.82 1.91 2.715(3) 166
O7 H7 Cl3 . 0.82 2.28 3.083(2) 167
O1 H101 Cl3 2_566 0.82 2.45 3.247(2) 166
O6A H6A1 O2 2_666 0.82 2.00 2.790(13) 160
